data_7114541
loop_
_publ_author_name
'Kumaraswamy, Sudha'
'Kommana, Praveen'
'Satish Kumar, N.'
'Kumara Swamy, K. C.'

_publ_section_title
;
 Novel reactions of phosphorus(iii) azides and isocyanates: unusual modes
 of cycloaddition with dipolarophiles and an unexpected case of ring
 expansionElectronic supplementary information (ESI) available: Platon
 diagrams with selected bond parameters for 4 and 6 and experimental
 details. See http://www.rsc.org/suppdata/cc/b1/b107087h/
;
_journal_issue 1
_journal_name_full 'Chemical Communications'
_journal_page_first 40
_journal_paper_doi 10.1039/b107087h
_journal_year 2002
_chemical_formula_sum 'C30 H36 N O7 P'
_chemical_formula_weight 553.57
_chemical_name_systematic
; 
? 
;
_space_group_IT_number 14
_symmetry_cell_setting monoclinic
_symmetry_space_group_name_Hall '-P 2yn'
_symmetry_space_group_name_H-M 'P 1 21/n 1'
_atom_sites_solution_hydrogens geom
_atom_sites_solution_primary direct
_atom_sites_solution_secondary difmap
_audit_creation_method SHELXL-97
_cell_angle_alpha 90.00
_cell_angle_beta 107.14(2)
_cell_angle_gamma 90.00
_cell_formula_units_Z 4
_cell_length_a 10.308(3)
_cell_length_b 17.604(4)
_cell_length_c 16.464(3)
_cell_measurement_temperature 293(2)
_cell_volume 2854.9(12)
_computing_structure_refinement 'SHELXL-97 (Sheldrick, 1997)'
_computing_structure_solution 'SHELXS-97 (Sheldrick, 1990)'
_diffrn_ambient_temperature 293(2)
_diffrn_measured_fraction_theta_full 0.965
_diffrn_measured_fraction_theta_max 0.965
_diffrn_radiation_monochromator graphite
_diffrn_radiation_source 'fine-focus sealed tube'
_diffrn_radiation_type MoK\a
_diffrn_radiation_wavelength 0.71073
_diffrn_reflns_av_R_equivalents 0.0241
_diffrn_reflns_av_sigmaI/netI 0.0319
_diffrn_reflns_limit_h_max 12
_diffrn_reflns_limit_h_min 0
_diffrn_reflns_limit_k_max 20
_diffrn_reflns_limit_k_min 0
_diffrn_reflns_limit_l_max 18
_diffrn_reflns_limit_l_min -19
_diffrn_reflns_number 5298
_diffrn_reflns_theta_full 24.95
_diffrn_reflns_theta_max 24.95
_diffrn_reflns_theta_min 1.74
_exptl_absorpt_coefficient_mu 0.144
_exptl_crystal_density_diffrn 1.288
_exptl_crystal_density_method 'not measured'
_exptl_crystal_F_000 1176
_exptl_crystal_size_max 0.40
_exptl_crystal_size_mid 0.20
_exptl_crystal_size_min 0.20
_refine_diff_density_max 0.215
_refine_diff_density_min -0.486
_refine_diff_density_rms 0.078
_refine_ls_extinction_method none
_refine_ls_goodness_of_fit_ref 1.056
_refine_ls_hydrogen_treatment mixed
_refine_ls_matrix_type full
_refine_ls_number_parameters 362
_refine_ls_number_reflns 5012
_refine_ls_number_restraints 0
_refine_ls_restrained_S_all 1.056
_refine_ls_R_factor_all 0.0769
_refine_ls_R_factor_gt 0.0515
_refine_ls_shift/su_max 0.000
_refine_ls_shift/su_mean 0.000
_refine_ls_structure_factor_coef Fsqd
_refine_ls_weighting_details 'w=1/[\s^2^(Fo^2^)+(0.0815P)^2^+0.7507P] where P=(Fo^2^+2Fc^2^)/3'
_refine_ls_weighting_scheme calc
_refine_ls_wR_factor_gt 0.1247
_refine_ls_wR_factor_ref 0.1494
_reflns_number_gt 3228
_reflns_number_total 5012
_reflns_threshold_expression >2sigma(I)
_cod_data_source_file b107087h.txt
_cod_data_source_block compound_4
_cod_depositor_comments
;
The following automatic conversions were performed:

'_symmetry_cell_setting' value 'Monoclinic' changed to 'monoclinic'
according to
/usr/data/users/saulius/automatic-downloads/retrospective/RSC/lib/dictionaries/cif_core.dic
dictionary named 'cif_core.dic' version 2.4.2 from 2011-04-26.

Automatic conversion script
Id: cif_fix_values 2281 2013-09-26 08:29:07Z andrius 

The following automatic conversions were performed:

'_refine_ls_weighting_scheme' value 'calc
w=1/[\s^2^(Fo^2^)+(0.0815P)^2^+0.7507P] where P=(Fo^2^+2Fc^2^)/3' was
changed to 'calc'. New tag '_refine_ls_weighting_details' was
created. The value of the new tag was set to
'w=1/[\s^2^(Fo^2^)+(0.0815P)^2^+0.7507P] where P=(Fo^2^+2Fc^2^)/3'.

Automatic conversion script
Id: cif_fix_values 3143 2015-03-26 13:38:13Z robertas 
;
_cod_original_cell_volume 2854.9(11)
_cod_original_sg_symbol_H-M P21/n
_cod_database_code 7114541

loop_
_symmetry_equiv_pos_as_xyz
'x, y, z'
'-x+1/2, y+1/2, -z+1/2'
'-x, -y, -z'
'x-1/2, -y-1/2, z-1/2'

loop_
_atom_site_label
_atom_site_type_symbol
_atom_site_fract_x
_atom_site_fract_y
_atom_site_fract_z
_atom_site_U_iso_or_equiv
_atom_site_adp_type
_atom_site_occupancy
_atom_site_calc_flag
_atom_site_refinement_flags
P P 0.04124(7) 0.00623(4) 0.28929(4) 0.0397(2) Uani 1 d .
O1 O 0.13337(16) 0.07435(9) 0.32703(10) 0.0397(4) Uani 1 d .
O2 O -0.10764(17) 0.03444(10) 0.26539(11) 0.0458(4) Uani 1 d .
O3 O 0.1505(3) -0.00507(16) 0.07477(16) 0.1049(10) Uani 1 d .
O4 O 0.0934(2) 0.09371(12) 0.13924(12) 0.0615(5) Uani 1 d .
O5 O 0.0980(2) -0.18193(13) 0.10260(14) 0.0721(6) Uani 1 d .
O6 O 0.3028(2) -0.15098(13) 0.18403(13) 0.0669(6) Uani 1 d .
O7 O 0.1346(3) -0.18822(11) 0.32030(14) 0.0747(7) Uani 1 d .
N N 0.0609(2) -0.06907(12) 0.34130(13) 0.0461(5) Uani 1 d .
C1 C 0.2023(2) 0.09330(13) 0.41215(14) 0.0386(5) Uani 1 d .
C2 C 0.3393(2) 0.10761(14) 0.43353(16) 0.0421(6) Uani 1 d .
C3 C 0.3959(3) 0.13347(16) 0.51503(17) 0.0521(7) Uani 1 d .
H3 H 0.4877 0.1460 0.5319 0.063 Uiso 1 calc R
C4 C 0.3246(3) 0.14183(16) 0.57296(16) 0.0513(7) Uani 1 d .
C5 C 0.1897(3) 0.12441(16) 0.54825(16) 0.0492(6) Uani 1 d .
H5 H 0.1406 0.1287 0.5872 0.059 Uiso 1 calc R
C6 C 0.1250(2) 0.10073(14) 0.46715(15) 0.0405(6) Uani 1 d .
C7 C -0.0229(2) 0.08262(14) 0.43941(15) 0.0417(6) Uani 1 d .
H7A H -0.0572 0.0882 0.4880 0.050 Uiso 1 calc R
H7B H -0.0338 0.0298 0.4221 0.050 Uiso 1 calc R
C8 C -0.1085(2) 0.12989(14) 0.36836(15) 0.0403(6) Uani 1 d .
C9 C -0.1501(2) 0.20064(14) 0.38605(17) 0.0444(6) Uani 1 d .
H9 H -0.1154 0.2203 0.4406 0.053 Uiso 1 calc R
C10 C -0.2408(3) 0.24265(15) 0.32593(18) 0.0474(6) Uani 1 d .
C11 C -0.2965(3) 0.21043(15) 0.24728(18) 0.0491(6) Uani 1 d .
H11 H -0.3637 0.2373 0.2076 0.059 Uiso 1 calc R
C12 C -0.2586(3) 0.14082(15) 0.22373(16) 0.0452(6) Uani 1 d .
C13 C -0.1569(2) 0.10429(14) 0.28601(15) 0.0399(5) Uani 1 d .
C14 C 0.4260(3) 0.09464(15) 0.37400(17) 0.0483(6) Uani 1 d .
C15 C 0.4153(3) 0.01209(17) 0.3463(2) 0.0641(8) Uani 1 d .
H15A H 0.4357 -0.0201 0.3955 0.096 Uiso 1 calc R
H15B H 0.4787 0.0023 0.3150 0.096 Uiso 1 calc R
H15C H 0.3249 0.0019 0.3109 0.096 Uiso 1 calc R
C16 C 0.5742(3) 0.1106(2) 0.4176(2) 0.0804(11) Uani 1 d .
H16A H 0.6068 0.0770 0.4651 0.121 Uiso 1 calc R
H16B H 0.5847 0.1623 0.4371 0.121 Uiso 1 calc R
H16C H 0.6255 0.1028 0.3781 0.121 Uiso 1 calc R
C17 C 0.3800(4) 0.14583(18) 0.2971(2) 0.0677(9) Uani 1 d .
H17A H 0.4307 0.1342 0.2582 0.102 Uiso 1 calc R
H17B H 0.3952 0.1979 0.3147 0.102 Uiso 1 calc R
H17C H 0.2850 0.1379 0.2695 0.102 Uiso 1 calc R
C18 C 0.3968(3) 0.1684(2) 0.6613(2) 0.0775(10) Uani 1 d .
H18A H 0.3890 0.2226 0.6642 0.116 Uiso 1 calc R
H18B H 0.4910 0.1546 0.6755 0.116 Uiso 1 calc R
H18C H 0.3567 0.1450 0.7008 0.116 Uiso 1 calc R
C19 C -0.2848(3) 0.31921(17) 0.3464(2) 0.0714(9) Uani 1 d .
H19A H -0.3068 0.3504 0.2963 0.107 Uiso 1 calc R
H19B H -0.2126 0.3424 0.3900 0.107 Uiso 1 calc R
H19C H -0.3633 0.3141 0.3660 0.107 Uiso 1 calc R
C20 C -0.3310(3) 0.10522(19) 0.13779(17) 0.0572(7) Uani 1 d .
C21 C -0.2341(4) 0.0907(3) 0.0861(2) 0.0938(13) Uani 1 d .
H21A H -0.1686 0.0531 0.1140 0.141 Uiso 1 calc R
H21B H -0.1881 0.1370 0.0807 0.141 Uiso 1 calc R
H21C H -0.2840 0.0728 0.0306 0.141 Uiso 1 calc R
C22 C -0.4424(3) 0.1570(2) 0.0856(2) 0.0787(10) Uani 1 d .
H22A H -0.4873 0.1330 0.0323 0.118 Uiso 1 calc R
H22B H -0.4035 0.2042 0.0753 0.118 Uiso 1 calc R
H22C H -0.5071 0.1664 0.1161 0.118 Uiso 1 calc R
C23 C -0.3964(4) 0.0315(2) 0.1518(2) 0.0797(10) Uani 1 d .
H23A H -0.3287 -0.0015 0.1870 0.120 Uiso 1 calc R
H23B H -0.4372 0.0073 0.0980 0.120 Uiso 1 calc R
H23C H -0.4649 0.0417 0.1791 0.120 Uiso 1 calc R
C24 C 0.0881(2) -0.02315(15) 0.19881(15) 0.0420(6) Uani 1 d .
C25 C 0.1209(3) -0.09537(15) 0.21421(16) 0.0438(6) Uani 1 d .
C26 C 0.1068(3) -0.12381(15) 0.29839(17) 0.0487(6) Uani 1 d .
C27 C 0.1128(3) 0.02158(18) 0.12955(17) 0.0535(7) Uani 1 d .
C28 C 0.1244(4) 0.1451(2) 0.0795(2) 0.0935(13) Uani 1 d .
H28A H 0.2124 0.1334 0.0741 0.140 Uiso 1 calc R
H28B H 0.1240 0.1964 0.0994 0.140 Uiso 1 calc R
H28C H 0.0574 0.1400 0.0252 0.140 Uiso 1 calc R
C29 C 0.1708(3) -0.14755(16) 0.15886(17) 0.0512(7) Uani 1 d .
C30 C 0.3630(4) -0.2024(2) 0.1373(2) 0.0807(11) Uani 1 d .
H30A H 0.3782 -0.2508 0.1655 0.121 Uiso 1 calc R
H30B H 0.4480 -0.1821 0.1345 0.121 Uiso 1 calc R
H30C H 0.3030 -0.2087 0.0808 0.121 Uiso 1 calc R

loop_
_atom_site_aniso_label
_atom_site_aniso_U_11
_atom_site_aniso_U_22
_atom_site_aniso_U_33
_atom_site_aniso_U_23
_atom_site_aniso_U_13
_atom_site_aniso_U_12
P 0.0421(4) 0.0417(4) 0.0395(4) 0.0002(3) 0.0183(3) 0.0031(3)
O1 0.0427(9) 0.0435(9) 0.0369(9) -0.0008(7) 0.0176(7) -0.0027(7)
O2 0.0384(9) 0.0498(10) 0.0517(10) -0.0042(8) 0.0169(8) 0.0074(8)
O3 0.170(3) 0.100(2) 0.0788(17) 0.0095(14) 0.0890(19) 0.0303(18)
O4 0.0781(14) 0.0596(13) 0.0533(11) 0.0134(9) 0.0294(10) 0.0025(11)
O5 0.0649(14) 0.0774(15) 0.0663(13) -0.0303(12) 0.0072(11) 0.0060(11)
O6 0.0514(12) 0.0815(15) 0.0670(13) -0.0289(11) 0.0160(10) 0.0119(10)
O7 0.1078(19) 0.0445(12) 0.0756(15) 0.0070(10) 0.0327(13) 0.0137(12)
N 0.0546(13) 0.0432(12) 0.0463(12) 0.0037(9) 0.0237(10) 0.0038(10)
C1 0.0433(14) 0.0386(13) 0.0363(12) -0.0004(10) 0.0152(11) 0.0003(11)
C2 0.0400(14) 0.0428(13) 0.0469(14) 0.0017(11) 0.0182(11) 0.0013(11)
C3 0.0451(15) 0.0568(16) 0.0540(16) -0.0074(13) 0.0142(13) 0.0013(13)
C4 0.0516(16) 0.0580(17) 0.0424(14) -0.0078(12) 0.0111(12) 0.0096(13)
C5 0.0514(16) 0.0587(16) 0.0404(14) -0.0010(12) 0.0180(12) 0.0109(13)
C6 0.0418(14) 0.0431(13) 0.0399(13) 0.0044(10) 0.0173(11) 0.0060(11)
C7 0.0420(14) 0.0493(14) 0.0389(13) 0.0038(11) 0.0198(11) 0.0008(11)
C8 0.0369(13) 0.0426(14) 0.0476(14) 0.0025(11) 0.0221(11) -0.0002(10)
C9 0.0383(14) 0.0469(14) 0.0535(15) -0.0034(12) 0.0222(12) -0.0036(11)
C10 0.0403(14) 0.0433(14) 0.0639(17) 0.0034(12) 0.0237(13) 0.0030(11)
C11 0.0396(14) 0.0518(15) 0.0587(16) 0.0108(13) 0.0190(13) 0.0063(12)
C12 0.0413(14) 0.0525(15) 0.0466(14) 0.0060(12) 0.0205(12) 0.0032(12)
C13 0.0373(13) 0.0414(13) 0.0462(14) 0.0021(11) 0.0205(11) 0.0018(11)
C14 0.0439(15) 0.0524(15) 0.0563(16) 0.0020(12) 0.0265(13) -0.0011(12)
C15 0.0604(19) 0.0564(18) 0.088(2) -0.0021(16) 0.0417(17) 0.0075(15)
C16 0.0470(18) 0.116(3) 0.087(2) -0.015(2) 0.0333(17) -0.0183(19)
C17 0.082(2) 0.066(2) 0.070(2) 0.0140(16) 0.0467(18) 0.0044(17)
C18 0.065(2) 0.105(3) 0.0567(18) -0.0270(18) 0.0081(16) 0.0134(19)
C19 0.066(2) 0.0541(18) 0.095(2) -0.0015(17) 0.0244(18) 0.0131(15)
C20 0.0489(16) 0.077(2) 0.0476(16) -0.0016(14) 0.0175(13) 0.0087(15)
C21 0.072(2) 0.165(4) 0.0479(18) -0.010(2) 0.0237(17) 0.030(2)
C22 0.065(2) 0.108(3) 0.0563(18) 0.0027(19) 0.0076(16) 0.024(2)
C23 0.073(2) 0.080(2) 0.075(2) -0.0191(19) 0.0055(18) -0.0082(19)
C24 0.0395(13) 0.0479(15) 0.0403(13) -0.0006(11) 0.0143(11) 0.0047(11)
C25 0.0398(14) 0.0466(15) 0.0452(14) -0.0080(11) 0.0130(11) 0.0028(11)
C26 0.0537(16) 0.0401(15) 0.0531(15) 0.0014(12) 0.0167(13) 0.0014(12)
C27 0.0563(17) 0.0650(19) 0.0429(15) 0.0022(13) 0.0203(13) 0.0080(14)
C28 0.119(3) 0.089(3) 0.079(2) 0.038(2) 0.038(2) -0.005(2)
C29 0.0516(17) 0.0541(16) 0.0473(15) -0.0069(13) 0.0137(13) 0.0093(13)
C30 0.071(2) 0.098(3) 0.081(2) -0.023(2) 0.0344(19) 0.030(2)

loop_
_atom_type_symbol
_atom_type_description
_atom_type_scat_dispersion_real
_atom_type_scat_dispersion_imag
_atom_type_scat_source
C C 0.0033 0.0016 'International Tables Vol C Tables 4.2.6.8 and 6.1.1.4'
H H 0.0000 0.0000 'International Tables Vol C Tables 4.2.6.8 and 6.1.1.4'
N N 0.0061 0.0033 'International Tables Vol C Tables 4.2.6.8 and 6.1.1.4'
O O 0.0106 0.0060 'International Tables Vol C Tables 4.2.6.8 and 6.1.1.4'
P P 0.1023 0.0942 'International Tables Vol C Tables 4.2.6.8 and 6.1.1.4'

loop_
_geom_angle_atom_site_label_1
_geom_angle_atom_site_label_2
_geom_angle_atom_site_label_3
_geom_angle
O1 P O2 107.42(10)
O1 P N 118.36(11)
O2 P N 111.78(11)
O1 P C24 106.12(11)
O2 P C24 111.99(11)
N P C24 100.94(11)
C1 O1 P 130.82(15)
C13 O2 P 128.21(16)
C27 O4 C28 117.2(3)
C29 O6 C30 115.7(2)
C26 N P 109.06(17)
C2 C1 C6 124.3(2)
C2 C1 O1 118.4(2)
C6 C1 O1 117.1(2)
C3 C2 C1 114.8(2)
C3 C2 C14 121.1(2)
C1 C2 C14 124.1(2)
C4 C3 C2 123.6(3)
C5 C4 C3 118.5(2)
C5 C4 C18 122.0(3)
C3 C4 C18 119.5(3)
C4 C5 C6 121.3(2)
C5 C6 C1 117.4(2)
C5 C6 C7 121.6(2)
C1 C6 C7 121.0(2)
C6 C7 C8 115.8(2)
C13 C8 C9 117.4(2)
C13 C8 C7 123.3(2)
C9 C8 C7 119.2(2)
C10 C9 C8 121.9(3)
C9 C10 C11 117.8(2)
C9 C10 C19 121.0(3)
C11 C10 C19 121.0(3)
C10 C11 C12 124.0(3)
C11 C12 C13 114.8(2)
C11 C12 C20 121.7(2)
C13 C12 C20 123.4(2)
C8 C13 C12 123.5(2)
C8 C13 O2 118.1(2)
C12 C13 O2 118.2(2)
C16 C14 C17 108.1(3)
C16 C14 C15 107.1(3)
C17 C14 C15 110.0(3)
C16 C14 C2 111.7(2)
C17 C14 C2 110.5(2)
C15 C14 C2 109.4(2)
C23 C20 C21 109.8(3)
C23 C20 C22 107.7(3)
C21 C20 C22 107.3(3)
C23 C20 C12 109.3(2)
C21 C20 C12 111.6(3)
C22 C20 C12 111.1(3)
C25 C24 C27 124.9(2)
C25 C24 P 103.74(19)
C27 C24 P 130.4(2)
C24 C25 C29 126.3(2)
C24 C25 C26 113.8(2)
C29 C25 C26 119.9(2)
O7 C26 N 127.1(3)
O7 C26 C25 120.5(2)
N C26 C25 112.4(2)
O3 C27 O4 125.3(3)
O3 C27 C24 123.5(3)
O4 C27 C24 111.1(2)
O5 C29 O6 126.3(3)
O5 C29 C25 123.1(3)
O6 C29 C25 110.5(2)

loop_
_geom_bond_atom_site_label_1
_geom_bond_atom_site_label_2
_geom_bond_distance
P O1 1.5421(17)
P O2 1.5494(18)
P N 1.558(2)
P C24 1.773(2)
O1 C1 1.412(3)
O2 C13 1.410(3)
O3 C27 1.180(3)
O4 C27 1.302(3)
O4 C28 1.440(4)
O5 C29 1.174(3)
O6 C29 1.302(3)
O6 C30 1.442(3)
O7 C26 1.199(3)
N C26 1.359(3)
C1 C2 1.375(3)
C1 C6 1.377(3)
C2 C3 1.374(4)
C2 C14 1.525(3)
C3 C4 1.373(4)
C4 C5 1.364(4)
C4 C18 1.501(4)
C5 C6 1.370(3)
C6 C7 1.491(3)
C7 C8 1.494(3)
C8 C13 1.375(3)
C8 C9 1.376(3)
C9 C10 1.362(4)
C10 C11 1.375(4)
C10 C19 1.492(4)
C11 C12 1.376(4)
C12 C13 1.390(3)
C12 C20 1.526(4)
C14 C16 1.511(4)
C14 C17 1.512(4)
C14 C15 1.517(4)
C20 C23 1.511(5)
C20 C21 1.513(4)
C20 C22 1.519(4)
C24 C25 1.321(4)
C24 C27 1.469(4)
C25 C29 1.488(3)
C25 C26 1.521(4)
